data_9009891
loop_
_publ_author_name
'Templeton, L. K.'
'Templeton, D. H.'
'Zalkin, A.'

_publ_section_title
;
 Crystal structure of monoclinic sulfur
 Note: this is known as the beta phase of sulfur
;
_journal_name_full 'Inorganic Chemistry'
_journal_page_first 1999
_journal_page_last 2001
_journal_paper_doi 10.1021/ic50162a059
_journal_volume 15
_journal_year 1976
_chemical_compound_source Synthetic
_chemical_formula_sum S8
_chemical_name_common Sulfur-(beta)
_chemical_name_mineral Sulphur
_space_group_IT_number 14
_symmetry_space_group_name_Hall '-P 2ybc'
_symmetry_space_group_name_H-M 'P 1 21/c 1'
_cell_angle_alpha 90
_cell_angle_beta 95.92
_cell_angle_gamma 90
_cell_length_a 10.926
_cell_length_b 10.855
_cell_length_c 10.790
_cell_formula_units_Z 6
_cell_volume 1272.888
_database_code_amcsd 0012682
_exptl_crystal_density_diffrn 2.008
_cod_original_formula_sum S.75
_cod_database_code 9009891

loop_
_space_group_symop_operation_xyz
x,y,z
x,1/2-y,1/2+z
-x,1/2+y,1/2-z
-x,-y,-z

loop_
_atom_site_aniso_label
_atom_site_aniso_U_11
_atom_site_aniso_U_22
_atom_site_aniso_U_33
_atom_site_aniso_U_12
_atom_site_aniso_U_13
_atom_site_aniso_U_23
S1 0.05953 0.04876 0.06193 0.00722 0.00215 0.00798
S2 0.04357 0.07447 0.07662 -0.01266 -0.00392 0.00785
S3 0.07460 0.05839 0.05142 -0.00874 -0.02267 -0.00405
S4 0.07701 0.03673 0.06358 -0.01039 -0.01469 0.00102
S5 0.05383 0.04901 0.04382 0.00544 0.00253 -0.00292
S6 0.05889 0.05167 0.03660 -0.00076 -0.01000 0.00304
S7 0.05725 0.04306 0.05307 -0.01190 0.00025 -0.00785
S8 0.06776 0.05674 0.04800 0.00063 0.01165 -0.01406
S9 0.04559 0.07092 0.11272 0.00380 -0.01900 0.00886
S10 0.09625 0.08485 0.06839 -0.00760 -0.01646 0.03547
S11 0.10259 0.07346 0.04813 -0.00253 -0.02280 -0.01013
S12 0.05826 0.07979 0.05826 0.00886 0.01520 -0.00127
S13 0.06459 0.05700 0.05446 0.00507 -0.00380 0.01520
S14 0.06206 0.09879 0.05193 0.00253 -0.01266 -0.01900
S15 0.06966 0.10259 0.07219 0.00000 0.02660 -0.01647
S16 0.05953 0.05319 0.12032 0.00253 0.00380 -0.01647

loop_
_atom_site_label
_atom_site_fract_x
_atom_site_fract_y
_atom_site_fract_z
_atom_site_occupancy
S1 0.23330 0.52510 0.02990 1.00000
S2 0.15380 0.35550 0.00700 1.00000
S3 0.25720 0.25230 -0.10220 1.00000
S4 0.37200 0.14390 0.01340 1.00000
S5 0.53980 0.22830 0.03810 1.00000
S6 0.55310 0.31540 0.20750 1.00000
S7 0.51330 0.49790 0.17800 1.00000
S8 0.33170 0.52460 0.20230 1.00000
S9 0.17830 -0.10830 0.08230 0.50000
S10 0.05050 -0.07100 0.20390 0.50000
S11 0.00740 0.11250 0.18800 0.50000
S12 -0.15530 0.12730 0.07900 0.50000
S13 -0.11990 0.17090 -0.09810 0.50000
S14 -0.12660 0.01050 -0.19660 0.50000
S15 0.05100 -0.04660 -0.20300 0.50000
S16 0.08990 -0.18220 -0.07430 0.50000

loop_
_cod_related_entry_id
_cod_related_entry_database
_cod_related_entry_code
1 ChemSpider 59726
2 AMCSD 0012682
